data_7057092
loop_
_publ_author_name
'Bose, Moumita'
'Moula, Golam'
'Begum, Ameerunisha'
'Sarkar, Sabyasachi'

_publ_section_title
;
 Synthesis and characterization of cyano and isocyano complexes of
 bis(dithiolato) molybdenum using Me3SiCN: a route to a cyanide-bridged
 multimer to a monomer
;
_journal_issue 7
_journal_name_full 'New Journal of Chemistry'
_journal_page_first 5580
_journal_paper_doi 10.1039/C8NJ00246K
_journal_volume 42
_journal_year 2018
_chemical_formula_moiety 'C16 H18 Mo N6 S4 Si2'
_chemical_formula_sum 'C16 H18 Mo N6 S4 Si2'
_chemical_formula_weight 574.72
_space_group_IT_number 15
_space_group_name_Hall '-C 2yc'
_space_group_name_H-M_alt 'C 1 2/c 1'
_symmetry_cell_setting monoclinic
_symmetry_space_group_name_Hall '-C 2yc'
_symmetry_space_group_name_H-M 'C 1 2/c 1'
_atom_sites_solution_hydrogens geom
_atom_sites_solution_primary direct
_atom_sites_solution_secondary difmap
_audit_creation_method SHELXL-97
_audit_update_record
;
2012-11-25 deposited with the CCDC.
2018-02-26 downloaded from the CCDC.
;
_cell_angle_alpha 90.000(5)
_cell_angle_beta 120.919(5)
_cell_angle_gamma 90.000(5)
_cell_formula_units_Z 4
_cell_length_a 20.059(5)
_cell_length_b 9.487(5)
_cell_length_c 15.979(5)
_cell_measurement_temperature 100(2)
_cell_volume 2608.7(17)
_computing_cell_refinement 'Bruker SMART'
_computing_data_collection 'Bruker SMART'
_computing_data_reduction 'Bruker SMART'
_computing_molecular_graphics ORTEP-3
_computing_publication_material 'Bruker SHELXTL'
_computing_structure_refinement 'SHELXL-97 (Sheldrick, 1997)'
_computing_structure_solution 'Bruker SHELXTL'
_diffrn_ambient_temperature 100(2)
_diffrn_measured_fraction_theta_full 0.995
_diffrn_measured_fraction_theta_max 0.995
_diffrn_measurement_device_type 'CCD area detector'
_diffrn_measurement_method 'Omega scans'
_diffrn_radiation_monochromator graphite
_diffrn_radiation_source 'fine-focus sealed tube'
_diffrn_radiation_type MoK\a
_diffrn_radiation_wavelength 0.71069
_diffrn_reflns_av_R_equivalents 0.0439
_diffrn_reflns_av_sigmaI/netI 0.0574
_diffrn_reflns_limit_h_max 25
_diffrn_reflns_limit_h_min -25
_diffrn_reflns_limit_k_max 12
_diffrn_reflns_limit_k_min -12
_diffrn_reflns_limit_l_max 18
_diffrn_reflns_limit_l_min -20
_diffrn_reflns_number 7647
_diffrn_reflns_theta_full 27.00
_diffrn_reflns_theta_max 27.00
_diffrn_reflns_theta_min 2.37
_exptl_absorpt_coefficient_mu 0.929
_exptl_absorpt_correction_T_max 0.964
_exptl_absorpt_correction_T_min 0.946
_exptl_absorpt_correction_type empirical
_exptl_absorpt_process_details 'SADABS (Sheldrick, 2002)'
_exptl_crystal_colour orange
_exptl_crystal_density_diffrn 1.463
_exptl_crystal_density_method 'not measured'
_exptl_crystal_description needle
_exptl_crystal_F_000 1160
_exptl_crystal_size_max 0.09
_exptl_crystal_size_mid 0.05
_exptl_crystal_size_min 0.04
_refine_diff_density_max 2.821
_refine_diff_density_min -1.447
_refine_diff_density_rms 0.236
_refine_ls_extinction_method none
_refine_ls_goodness_of_fit_ref 1.498
_refine_ls_hydrogen_treatment constr
_refine_ls_matrix_type full
_refine_ls_number_parameters 135
_refine_ls_number_reflns 2832
_refine_ls_number_restraints 0
_refine_ls_restrained_S_all 1.498
_refine_ls_R_factor_all 0.0870
_refine_ls_R_factor_gt 0.0600
_refine_ls_shift/su_max 0.000
_refine_ls_shift/su_mean 0.000
_refine_ls_structure_factor_coef Fsqd
_refine_ls_weighting_details 'calc w=1/[\s^2^(Fo^2^)+(0.1130P)^2^+0.0000P] where P=(Fo^2^+2Fc^2^)/3'
_refine_ls_weighting_scheme calc
_refine_ls_wR_factor_gt 0.1600
_refine_ls_wR_factor_ref 0.2479
_reflns_number_gt 2150
_reflns_number_total 2832
_reflns_threshold_expression >2sigma(I)
_cod_data_source_file c8nj00246k2.cif
_cod_data_source_block 22junc
_cod_depositor_comments 'Adding full bibliography for 7057091--7057093.cif.'
_cod_original_sg_symbol_H-M C2/c
_cod_database_code 7057092

loop_
_symmetry_equiv_pos_as_xyz
'x, y, z'
'-x, y, -z+1/2'
'x+1/2, y+1/2, z'
'-x+1/2, y+1/2, -z+1/2'
'-x, -y, -z'
'x, -y, z-1/2'
'-x+1/2, -y+1/2, -z'
'x+1/2, -y+1/2, z-1/2'

loop_
_atom_site_label
_atom_site_type_symbol
_atom_site_fract_x
_atom_site_fract_y
_atom_site_fract_z
_atom_site_U_iso_or_equiv
_atom_site_adp_type
_atom_site_occupancy
_atom_site_symmetry_multiplicity
_atom_site_calc_flag
_atom_site_refinement_flags
C1 C 0.6458(4) 0.2077(7) 0.5583(5) 0.0267(15) Uani 1 1 d .
C2 C 0.5845(4) 0.1505(7) 0.4677(5) 0.0260(14) Uani 1 1 d .
C3 C 0.5092(4) 0.1573(7) 0.4409(5) 0.0293(15) Uani 1 1 d .
C4 C 0.4841(4) 0.2237(7) 0.4998(5) 0.0250(14) Uani 1 1 d .
C5 C 0.4258(4) -0.1710(7) 0.2225(5) 0.0237(14) Uani 1 1 d .
C6 C 0.3680(5) -0.5285(8) 0.2868(6) 0.0391(19) Uani 1 1 d .
H6A H 0.4234 -0.5349 0.3167 0.059 Uiso 1 1 calc R
H6B H 0.3460 -0.6215 0.2722 0.059 Uiso 1 1 calc R
H6C H 0.3556 -0.4828 0.3307 0.059 Uiso 1 1 calc R
C7 C 0.2291(4) -0.3561(8) 0.1259(5) 0.0336(17) Uani 1 1 d .
H7A H 0.2293 -0.2903 0.1717 0.050 Uiso 1 1 calc R
H7B H 0.1942 -0.4322 0.1159 0.050 Uiso 1 1 calc R
H7C H 0.2122 -0.3092 0.0650 0.050 Uiso 1 1 calc R
C8 C 0.3411(5) -0.5151(8) 0.0808(7) 0.042(2) Uani 1 1 d .
H8A H 0.3223 -0.4552 0.0247 0.063 Uiso 1 1 calc R
H8B H 0.3126 -0.6021 0.0622 0.063 Uiso 1 1 calc R
H8C H 0.3953 -0.5343 0.1071 0.063 Uiso 1 1 calc R
N1 N 0.6969(4) 0.2505(7) 0.6306(5) 0.0440(17) Uani 1 1 d .
N2 N 0.4640(4) 0.2803(7) 0.5485(5) 0.0394(15) Uani 1 1 d .
N3 N 0.3879(3) -0.2691(6) 0.2066(4) 0.0291(13) Uani 1 1 d .
Si1 Si 0.32797(12) -0.42636(19) 0.17412(15) 0.0272(5) Uani 1 1 d .
S1 S 0.61302(10) 0.07790(17) 0.39228(13) 0.0254(4) Uani 1 1 d .
S2 S 0.43875(10) 0.08324(16) 0.33251(12) 0.0238(4) Uani 1 1 d .
Mo1 Mo 0.5000 0.00100(7) 0.2500 0.0205(3) Uani 1 2 d S

loop_
_atom_site_aniso_label
_atom_site_aniso_U_11
_atom_site_aniso_U_22
_atom_site_aniso_U_33
_atom_site_aniso_U_23
_atom_site_aniso_U_13
_atom_site_aniso_U_12
C1 0.030(4) 0.029(3) 0.017(3) -0.005(3) 0.009(3) 0.008(3)
C2 0.026(3) 0.026(3) 0.026(4) 0.005(3) 0.014(3) 0.000(3)
C3 0.040(4) 0.022(3) 0.032(4) 0.003(3) 0.022(3) 0.006(3)
C4 0.028(3) 0.028(3) 0.018(3) 0.004(3) 0.012(3) -0.003(3)
C5 0.023(3) 0.022(3) 0.030(4) -0.020(3) 0.017(3) -0.011(3)
C6 0.040(5) 0.025(3) 0.045(5) -0.001(3) 0.017(4) -0.003(3)
C7 0.021(3) 0.040(4) 0.031(4) -0.013(3) 0.007(3) -0.008(3)
C8 0.040(5) 0.043(5) 0.058(6) -0.008(4) 0.036(5) -0.002(4)
N1 0.044(4) 0.044(4) 0.039(4) 0.003(3) 0.018(3) 0.009(3)
N2 0.040(4) 0.052(4) 0.031(4) 0.003(3) 0.021(3) -0.002(3)
N3 0.030(3) 0.030(3) 0.023(3) 0.000(3) 0.011(3) 0.006(3)
Si1 0.0288(11) 0.0224(9) 0.0331(11) -0.0002(8) 0.0179(9) -0.0007(8)
S1 0.0237(9) 0.0276(9) 0.0240(9) -0.0010(7) 0.0117(7) 0.0012(7)
S2 0.0229(9) 0.0254(8) 0.0254(9) -0.0011(7) 0.0141(7) -0.0014(6)
Mo1 0.0213(5) 0.0192(5) 0.0216(5) 0.000 0.0115(4) 0.000

loop_
_atom_type_symbol
_atom_type_description
_atom_type_scat_dispersion_real
_atom_type_scat_dispersion_imag
_atom_type_scat_source
C C 0.0033 0.0016 'International Tables Vol C Tables 4.2.6.8 and 6.1.1.4'
H H 0.0000 0.0000 'International Tables Vol C Tables 4.2.6.8 and 6.1.1.4'
N N 0.0061 0.0033 'International Tables Vol C Tables 4.2.6.8 and 6.1.1.4'
Si Si 0.0817 0.0704 'International Tables Vol C Tables 4.2.6.8 and 6.1.1.4'
S S 0.1246 0.1234 'International Tables Vol C Tables 4.2.6.8 and 6.1.1.4'
Mo Mo -1.6832 0.6857 'International Tables Vol C Tables 4.2.6.8 and 6.1.1.4'

loop_
_geom_angle_atom_site_label_1
_geom_angle_atom_site_label_2
_geom_angle_atom_site_label_3
_geom_angle
_geom_angle_site_symmetry_1
_geom_angle_site_symmetry_3
N1 C1 C2 177.5(7) . .
C3 C2 C1 122.8(6) . .
C3 C2 S1 121.3(6) . .
C1 C2 S1 115.8(5) . .
C2 C3 C4 122.2(7) . .
C2 C3 S2 120.5(5) . .
C4 C3 S2 117.3(5) . .
N2 C4 C3 179.0(8) . .
N3 C5 Mo1 176.4(5) . .
Si1 C6 H6A 109.5 . .
Si1 C6 H6B 109.5 . .
H6A C6 H6B 109.5 . .
Si1 C6 H6C 109.5 . .
H6A C6 H6C 109.5 . .
H6B C6 H6C 109.5 . .
Si1 C7 H7A 109.5 . .
Si1 C7 H7B 109.5 . .
H7A C7 H7B 109.5 . .
Si1 C7 H7C 109.5 . .
H7A C7 H7C 109.5 . .
H7B C7 H7C 109.5 . .
Si1 C8 H8A 109.5 . .
Si1 C8 H8B 109.5 . .
H8A C8 H8B 109.5 . .
Si1 C8 H8C 109.5 . .
H8A C8 H8C 109.5 . .
H8B C8 H8C 109.5 . .
C5 N3 Si1 176.1(6) . .
N3 Si1 C6 105.2(3) . .
N3 Si1 C7 103.5(3) . .
C6 Si1 C7 115.9(4) . .
N3 Si1 C8 104.9(3) . .
C6 Si1 C8 112.4(4) . .
C7 Si1 C8 113.4(4) . .
C2 S1 Mo1 107.4(2) . .
C3 S2 Mo1 107.7(2) . .
C5 Mo1 C5 77.8(3) . 2_655
C5 Mo1 S2 131.29(17) . 2_655
C5 Mo1 S2 81.77(17) 2_655 2_655
C5 Mo1 S2 81.77(17) . .
C5 Mo1 S2 131.29(17) 2_655 .
S2 Mo1 S2 141.22(8) 2_655 .
C5 Mo1 S1 132.1(2) . .
C5 Mo1 S1 79.1(2) 2_655 .
S2 Mo1 S1 85.26(6) 2_655 .
S2 Mo1 S1 82.93(6) . .
C5 Mo1 S1 79.1(2) . 2_655
C5 Mo1 S1 132.1(2) 2_655 2_655
S2 Mo1 S1 82.93(6) 2_655 2_655
S2 Mo1 S1 85.26(6) . 2_655
S1 Mo1 S1 143.90(9) . 2_655

loop_
_geom_bond_atom_site_label_1
_geom_bond_atom_site_label_2
_geom_bond_distance
_geom_bond_site_symmetry_2
C1 N1 1.155(9) .
C1 C2 1.439(9) .
C2 C3 1.344(10) .
C2 S1 1.721(7) .
C3 C4 1.422(10) .
C3 S2 1.724(8) .
C4 N2 1.174(9) .
C5 N3 1.145(8) .
C5 Mo1 2.097(6) .
C6 Si1 1.828(8) .
C6 H6A 0.9600 .
C6 H6B 0.9600 .
C6 H6C 0.9600 .
C7 Si1 1.845(7) .
C7 H7A 0.9600 .
C7 H7B 0.9600 .
C7 H7C 0.9600 .
C8 Si1 1.845(8) .
C8 H8A 0.9600 .
C8 H8B 0.9600 .
C8 H8C 0.9600 .
N3 Si1 1.816(6) .
S1 Mo1 2.3545(18) .
S2 Mo1 2.3497(17) .
Mo1 C5 2.097(6) 2_655
Mo1 S2 2.3497(17) 2_655
Mo1 S1 2.3545(18) 2_655
